data_4103207
loop_
_publ_author_name
'Charlene Tsay'
'Neal P. Mankad'
'Jonas C. Peters'

_publ_section_title
;
 Four-Coordinate, trigonal Pyramidal Pt(II) and Pd(II) Complexes
;
_journal_name_full 'Journal of the American Chemical Society'
_journal_page_first 13975
_journal_page_last 13977
_journal_paper_doi 10.1021/ja105284p
_journal_volume 132
_journal_year 2010
_chemical_formula_sum 'C38.5 H61 P3 Pt Si'
_chemical_formula_weight 839.96
_chemical_name_common '[SiP(iPr)3]Pt-H'
_chemical_name_systematic
; 
 ? 
;
_space_group_IT_number 2
_symmetry_cell_setting triclinic
_symmetry_space_group_name_Hall '-P 1'
_symmetry_space_group_name_H-M 'P -1'
_atom_sites_solution_hydrogens geom
_atom_sites_solution_primary direct
_atom_sites_solution_secondary difmap
_audit_creation_method SHELXL-97
_cell_angle_alpha 89.95(3)
_cell_angle_beta 88.84(3)
_cell_angle_gamma 61.63(3)
_cell_formula_units_Z 4
_cell_length_a 11.088(2)
_cell_length_b 11.156(2)
_cell_length_c 35.058(7)
_cell_measurement_reflns_used 9692
_cell_measurement_temperature 100(2)
_cell_measurement_theta_max 31.38
_cell_measurement_theta_min 2.37
_cell_volume 3814.8(16)
_computing_cell_refinement 'SAINT 7.46A (Bruker-AXS, 2008)'
_computing_data_collection 'APEX2 3.0 (Bruker-AXS, 2008)'
_computing_data_reduction 'SAINT 7.46A (Bruker-AXS, 2008)'
_computing_molecular_graphics 'Bruker SHELXTL'
_computing_publication_material 'Bruker SHELXTL'
_computing_structure_refinement 'SHELXL-97 (Sheldrick, 2008)'
_computing_structure_solution 'SHELXS-97 (Sheldrick, 2008)'
_diffrn_ambient_temperature 100(2)
_diffrn_detector_area_resol_mean 8.3
_diffrn_measured_fraction_theta_full 0.997
_diffrn_measured_fraction_theta_max 0.997
_diffrn_measurement_device_type 'Bruker Smart APEX CCD'
_diffrn_measurement_method 'omega and phi scans'
_diffrn_radiation_monochromator graphite
_diffrn_radiation_source 'fine-focus sealed tube'
_diffrn_radiation_type MoK\a
_diffrn_radiation_wavelength 0.71073
_diffrn_reflns_av_R_equivalents 0.0534
_diffrn_reflns_av_sigmaI/netI 0.0425
_diffrn_reflns_limit_h_max 15
_diffrn_reflns_limit_h_min -15
_diffrn_reflns_limit_k_max 15
_diffrn_reflns_limit_k_min -15
_diffrn_reflns_limit_l_max 49
_diffrn_reflns_limit_l_min -49
_diffrn_reflns_number 105344
_diffrn_reflns_theta_full 30.03
_diffrn_reflns_theta_max 30.03
_diffrn_reflns_theta_min 0.58
_exptl_absorpt_coefficient_mu 3.861
_exptl_absorpt_correction_T_max 0.8304
_exptl_absorpt_correction_T_min 0.5951
_exptl_absorpt_correction_type multi-scan
_exptl_absorpt_process_details 'SADABS (Sheldrick, 2008)'
_exptl_crystal_colour colorless
_exptl_crystal_density_diffrn 1.463
_exptl_crystal_density_meas ?
_exptl_crystal_density_method 'not measured'
_exptl_crystal_description block
_exptl_crystal_F_000 1716
_exptl_crystal_size_max 0.15
_exptl_crystal_size_mid 0.10
_exptl_crystal_size_min 0.05
_refine_diff_density_max 1.475
_refine_diff_density_min -1.198
_refine_diff_density_rms 0.131
_refine_ls_extinction_method none
_refine_ls_goodness_of_fit_ref 1.062
_refine_ls_hydrogen_treatment mixed
_refine_ls_matrix_type full
_refine_ls_number_parameters 834
_refine_ls_number_reflns 22260
_refine_ls_number_restraints 780
_refine_ls_restrained_S_all 1.047
_refine_ls_R_factor_all 0.0407
_refine_ls_R_factor_gt 0.0307
_refine_ls_shift/su_max 0.002
_refine_ls_shift/su_mean 0.000
_refine_ls_structure_factor_coef Fsqd
_refine_ls_weighting_details 'calc w=1/[\s^2^(Fo^2^)+(0.0198P)^2^+6.5210P] where P=(Fo^2^+2Fc^2^)/3'
_refine_ls_weighting_scheme calc
_refine_ls_wR_factor_gt 0.0637
_refine_ls_wR_factor_ref 0.0674
_reflns_number_gt 18808
_reflns_number_total 22260
_reflns_threshold_expression >2sigma(I)
_cod_data_source_file ja105284p_si_003_07.cif
_cod_data_source_block 08093
_cod_depositor_comments
;
The following automatic conversions were performed:

'_exptl_crystal_density_meas' value 'not measured' was changed to '?'
- the value is perceived as not measured.

Automatic conversion script
Id: cif_fix_values 3008 2015-01-20 13:52:24Z robertas 
;
_cod_original_cell_volume 3814.7(13)
_cod_original_formula_sum 'C38.50 H61 P3 Pt Si'
_cod_database_code 4103207

loop_
_symmetry_equiv_pos_as_xyz
'x, y, z'
'-x, -y, -z'

loop_
_atom_site_label
_atom_site_type_symbol
_atom_site_fract_x
_atom_site_fract_y
_atom_site_fract_z
_atom_site_U_iso_or_equiv
_atom_site_adp_type
_atom_site_occupancy
_atom_site_symmetry_multiplicity
_atom_site_calc_flag
_atom_site_refinement_flags
_atom_site_disorder_assembly
_atom_site_disorder_group
Pt1 Pt 0.132444(11) 0.003048(11) 0.411686(3) 0.00982(3) Uani 1 1 d DU . .
H100 H 0.078(3) -0.011(3) 0.4523(8) 0.012 Uiso 1 1 d D . .
Si1 Si 0.21238(8) 0.00970(8) 0.35073(2) 0.01105(15) Uani 1 1 d U . .
P1 P -0.04747(8) 0.00089(8) 0.37973(2) 0.01230(14) Uani 1 1 d U . .
C11 C 0.0144(3) -0.0691(3) 0.33121(9) 0.0138(5) Uani 1 1 d U . .
C12 C -0.0421(3) -0.1349(3) 0.30972(9) 0.0165(6) Uani 1 1 d U . .
H12 H -0.1148 -0.1475 0.3202 0.020 Uiso 1 1 calc R . .
C13 C 0.0078(3) -0.1819(3) 0.27302(9) 0.0198(6) Uani 1 1 d U . .
H13 H -0.0295 -0.2285 0.2588 0.024 Uiso 1 1 calc R . .
C14 C 0.1114(3) -0.1612(3) 0.25712(9) 0.0202(7) Uani 1 1 d U . .
H14 H 0.1434 -0.1909 0.2318 0.024 Uiso 1 1 calc R . .
C15 C 0.1687(3) -0.0966(3) 0.27840(9) 0.0175(6) Uani 1 1 d U . .
H15 H 0.2396 -0.0824 0.2672 0.021 Uiso 1 1 calc R . .
C16 C 0.1243(3) -0.0521(3) 0.31579(8) 0.0133(5) Uani 1 1 d U . .
C111 C -0.2053(3) 0.1623(3) 0.36717(9) 0.0168(6) Uani 1 1 d U . .
H111 H -0.2459 0.2128 0.3916 0.020 Uiso 1 1 calc R . .
C112 C -0.1689(3) 0.2538(3) 0.34243(10) 0.0204(7) Uani 1 1 d U . .
H11A H -0.1398 0.2131 0.3169 0.031 Uiso 1 1 calc R . .
H11B H -0.0942 0.2632 0.3541 0.031 Uiso 1 1 calc R . .
H11C H -0.2494 0.3438 0.3404 0.031 Uiso 1 1 calc R . .
C113 C -0.3176(3) 0.1437(4) 0.34775(10) 0.0209(7) Uani 1 1 d U . .
H11D H -0.3978 0.2329 0.3441 0.031 Uiso 1 1 calc R . .
H11E H -0.3438 0.0873 0.3638 0.031 Uiso 1 1 calc R . .
H11F H -0.2834 0.0989 0.3229 0.031 Uiso 1 1 calc R . .
C121 C -0.1266(3) -0.0989(3) 0.40059(9) 0.0157(6) Uani 1 1 d U . .
H121 H -0.1927 -0.1013 0.3820 0.019 Uiso 1 1 calc R . .
C122 C -0.0195(3) -0.2443(3) 0.40914(10) 0.0200(6) Uani 1 1 d U . .
H12A H 0.0476 -0.2430 0.4267 0.030 Uiso 1 1 calc R . .
H12B H 0.0271 -0.2907 0.3853 0.030 Uiso 1 1 calc R . .
H12C H -0.0644 -0.2929 0.4209 0.030 Uiso 1 1 calc R . .
C123 C -0.2053(3) -0.0284(3) 0.43747(9) 0.0190(6) Uani 1 1 d U . .
H12D H -0.2513 -0.0780 0.4479 0.028 Uiso 1 1 calc R . .
H12E H -0.2738 0.0654 0.4319 0.028 Uiso 1 1 calc R . .
H12F H -0.1410 -0.0277 0.4561 0.028 Uiso 1 1 calc R . .
P2 P 0.12876(8) 0.21115(8) 0.41911(2) 0.01055(14) Uani 1 1 d U . .
C21 C 0.1243(3) 0.2840(3) 0.37157(8) 0.0126(5) Uani 1 1 d U . .
C22 C 0.0803(3) 0.4226(3) 0.36560(9) 0.0165(6) Uani 1 1 d U . .
H22 H 0.0453 0.4849 0.3865 0.020 Uiso 1 1 calc R . .
C23 C 0.0876(3) 0.4698(3) 0.32944(9) 0.0180(6) Uani 1 1 d U . .
H23 H 0.0568 0.5641 0.3256 0.022 Uiso 1 1 calc R . .
C24 C 0.1399(3) 0.3790(3) 0.29905(9) 0.0192(6) Uani 1 1 d U . .
H24 H 0.1467 0.4110 0.2744 0.023 Uiso 1 1 calc R . .
C25 C 0.1824(3) 0.2416(3) 0.30434(9) 0.0156(6) Uani 1 1 d U . .
H25 H 0.2175 0.1806 0.2832 0.019 Uiso 1 1 calc R . .
C26 C 0.1743(3) 0.1915(3) 0.34036(8) 0.0127(5) Uani 1 1 d U . .
C211 C 0.2815(3) 0.2188(3) 0.43909(9) 0.0146(6) Uani 1 1 d U . .
H211 H 0.3056 0.1648 0.4631 0.018 Uiso 1 1 calc R . .
C212 C 0.4052(3) 0.1485(3) 0.41166(9) 0.0187(6) Uani 1 1 d U . .
H21A H 0.3895 0.2037 0.3887 0.028 Uiso 1 1 calc R . .
H21B H 0.4175 0.0584 0.4046 0.028 Uiso 1 1 calc R . .
H21C H 0.4876 0.1386 0.4242 0.028 Uiso 1 1 calc R . .
C213 C 0.2609(3) 0.3608(3) 0.44944(10) 0.0215(7) Uani 1 1 d U . .
H21D H 0.3471 0.3534 0.4586 0.032 Uiso 1 1 calc R . .
H21E H 0.1898 0.4012 0.4695 0.032 Uiso 1 1 calc R . .
H21F H 0.2325 0.4187 0.4268 0.032 Uiso 1 1 calc R . .
C221 C -0.0118(3) 0.3466(3) 0.44824(9) 0.0148(6) Uani 1 1 d U . .
H221 H -0.0023 0.4312 0.4468 0.018 Uiso 1 1 calc R . .
C222 C -0.1542(3) 0.3796(3) 0.43462(10) 0.0210(7) Uani 1 1 d U . .
H22A H -0.1651 0.2975 0.4358 0.031 Uiso 1 1 calc R . .
H22B H -0.1647 0.4116 0.4082 0.031 Uiso 1 1 calc R . .
H22C H -0.2241 0.4508 0.4510 0.031 Uiso 1 1 calc R . .
C223 C 0.0034(3) 0.3006(3) 0.48990(9) 0.0194(6) Uani 1 1 d U . .
H22D H -0.0725 0.3694 0.5054 0.029 Uiso 1 1 calc R . .
H22E H 0.0906 0.2895 0.4995 0.029 Uiso 1 1 calc R . .
H22F H 0.0020 0.2136 0.4915 0.029 Uiso 1 1 calc R . .
P3 P 0.33817(8) -0.19701(8) 0.41576(2) 0.01165(14) Uani 1 1 d U . .
C31 C 0.4612(3) -0.1924(3) 0.38034(9) 0.0130(5) Uani 1 1 d U . .
C32 C 0.6040(3) -0.2716(3) 0.38258(9) 0.0171(6) Uani 1 1 d U . .
H32 H 0.6424 -0.3274 0.4042 0.020 Uiso 1 1 calc R . .
C33 C 0.6898(3) -0.2689(3) 0.35342(10) 0.0198(6) Uani 1 1 d U . .
H33 H 0.7864 -0.3226 0.3552 0.024 Uiso 1 1 calc R . .
C34 C 0.6343(3) -0.1879(4) 0.32181(10) 0.0209(7) Uani 1 1 d U . .
H34 H 0.6928 -0.1872 0.3017 0.025 Uiso 1 1 calc R . .
C35 C 0.4938(3) -0.1081(3) 0.31949(9) 0.0165(6) Uani 1 1 d U . .
H35 H 0.4570 -0.0521 0.2978 0.020 Uiso 1 1 calc R . .
C36 C 0.4047(3) -0.1081(3) 0.34841(8) 0.0132(5) Uani 1 1 d U . .
C311 C 0.3495(3) -0.3661(3) 0.40304(9) 0.0157(6) Uani 1 1 d U . .
H311 H 0.2779 -0.3744 0.4189 0.019 Uiso 1 1 calc R . .
C312 C 0.3132(4) -0.3691(3) 0.36146(10) 0.0212(7) Uani 1 1 d U . .
H31A H 0.3863 -0.3713 0.3448 0.032 Uiso 1 1 calc R . .
H31B H 0.2267 -0.2875 0.3561 0.032 Uiso 1 1 calc R . .
H31C H 0.3032 -0.4505 0.3567 0.032 Uiso 1 1 calc R . .
C313 C 0.4859(3) -0.4924(3) 0.41090(10) 0.0210(7) Uani 1 1 d U . .
H31D H 0.4796 -0.5744 0.4041 0.032 Uiso 1 1 calc R . .
H31E H 0.5062 -0.4948 0.4380 0.032 Uiso 1 1 calc R . .
H31F H 0.5592 -0.4891 0.3956 0.032 Uiso 1 1 calc R . .
C321 C 0.4282(3) -0.2392(3) 0.46192(9) 0.0155(6) Uani 1 1 d U . .
H321 H 0.5205 -0.3203 0.4580 0.019 Uiso 1 1 calc R . .
C322 C 0.4474(4) -0.1205(3) 0.47674(9) 0.0205(7) Uani 1 1 d U . .
H32A H 0.3575 -0.0410 0.4814 0.031 Uiso 1 1 calc R . .
H32B H 0.4993 -0.0979 0.4577 0.031 Uiso 1 1 calc R . .
H32C H 0.4978 -0.1467 0.5006 0.031 Uiso 1 1 calc R . .
C323 C 0.3462(4) -0.2750(4) 0.49131(9) 0.0219(7) Uani 1 1 d U . .
H32D H 0.3896 -0.2899 0.5162 0.033 Uiso 1 1 calc R . .
H32E H 0.3443 -0.3580 0.4831 0.033 Uiso 1 1 calc R . .
H32F H 0.2522 -0.1998 0.4934 0.033 Uiso 1 1 calc R . .
Pt2 Pt 0.349329(11) 0.138902(11) 0.089541(3) 0.00993(3) Uani 1 1 d DU . .
H200 H 0.403(3) 0.088(3) 0.0471(8) 0.012 Uiso 1 1 d D . .
Si2 Si 0.26538(8) 0.21869(8) 0.15030(2) 0.01115(15) Uani 1 1 d U . .
P4 P 0.14165(8) 0.14015(8) 0.08270(2) 0.01179(14) Uani 1 1 d U . .
C41 C 0.0742(3) 0.1313(3) 0.13063(8) 0.0131(5) Uani 1 1 d U . .
C42 C -0.0233(3) 0.0869(3) 0.13706(9) 0.0170(6) Uani 1 1 d U . .
H42 H -0.0530 0.0535 0.1163 0.020 Uiso 1 1 calc R . .
C43 C -0.0770(3) 0.0913(4) 0.17347(10) 0.0219(7) Uani 1 1 d U . .
H43 H -0.1424 0.0601 0.1776 0.026 Uiso 1 1 calc R . .
C44 C -0.0352(3) 0.1413(4) 0.20384(9) 0.0209(7) Uani 1 1 d U . .
H44 H -0.0731 0.1460 0.2287 0.025 Uiso 1 1 calc R . .
C45 C 0.0625(3) 0.1843(3) 0.19770(9) 0.0180(6) Uani 1 1 d U . .
H45 H 0.0910 0.2180 0.2186 0.022 Uiso 1 1 calc R . .
C46 C 0.1194(3) 0.1793(3) 0.16160(9) 0.0133(5) Uani 1 1 d U . .
C411 C -0.0118(3) 0.2932(3) 0.06360(9) 0.0154(6) Uani 1 1 d U . .
H411 H 0.0178 0.3171 0.0389 0.018 Uiso 1 1 calc R . .
C412 C -0.0571(3) 0.4164(3) 0.09045(9) 0.0187(6) Uani 1 1 d U . .
H41A H -0.1256 0.4985 0.0779 0.028 Uiso 1 1 calc R . .
H41B H 0.0225 0.4281 0.0966 0.028 Uiso 1 1 calc R . .
H41C H -0.0971 0.4013 0.1140 0.028 Uiso 1 1 calc R . .
C413 C -0.1369(3) 0.2736(4) 0.05525(10) 0.0231(7) Uani 1 1 d U . .
H41D H -0.1685 0.2487 0.0788 0.035 Uiso 1 1 calc R . .
H41E H -0.1113 0.2009 0.0362 0.035 Uiso 1 1 calc R . .
H41F H -0.2107 0.3586 0.0455 0.035 Uiso 1 1 calc R . .
C421 C 0.1405(3) 0.0028(3) 0.05288(9) 0.0158(6) Uani 1 1 d U . .
H421 H 0.0486 0.0069 0.0557 0.019 Uiso 1 1 calc R . .
C422 C 0.2504(4) -0.1381(3) 0.06461(10) 0.0214(7) Uani 1 1 d U . .
H42A H 0.2451 -0.2075 0.0487 0.032 Uiso 1 1 calc R . .
H42B H 0.2356 -0.1532 0.0915 0.032 Uiso 1 1 calc R . .
H42C H 0.3410 -0.1441 0.0612 0.032 Uiso 1 1 calc R . .
C423 C 0.1640(4) 0.0270(4) 0.01103(9) 0.0226(7) Uani 1 1 d U . .
H42D H 0.2489 0.0333 0.0084 0.034 Uiso 1 1 calc R . .
H42E H 0.0868 0.1121 0.0025 0.034 Uiso 1 1 calc R . .
H42F H 0.1713 -0.0490 -0.0047 0.034 Uiso 1 1 calc R . .
P5 P 0.52018(8) -0.04126(8) 0.12170(2) 0.01231(14) Uani 1 1 d U . .
C51 C 0.5316(3) 0.0183(3) 0.17000(8) 0.0127(5) Uani 1 1 d U . .
C52 C 0.6490(3) -0.0412(3) 0.19212(9) 0.0178(6) Uani 1 1 d U . .
H52 H 0.7297 -0.1166 0.1822 0.021 Uiso 1 1 calc R . .
C53 C 0.6490(3) 0.0085(4) 0.22835(10) 0.0213(7) Uani 1 1 d U . .
H53 H 0.7301 -0.0313 0.2429 0.026 Uiso 1 1 calc R . .
C54 C 0.5303(3) 0.1166(3) 0.24342(9) 0.0196(6) Uani 1 1 d U . .
H54 H 0.5294 0.1496 0.2684 0.023 Uiso 1 1 calc R . .
C55 C 0.4129(3) 0.1762(3) 0.22174(9) 0.0158(6) Uani 1 1 d U . .
H55 H 0.3321 0.2500 0.2322 0.019 Uiso 1 1 calc R . .
C56 C 0.4108(3) 0.1300(3) 0.18481(8) 0.0125(5) Uani 1 1 d U . .
C511 C 0.5056(3) -0.1978(3) 0.13411(9) 0.0168(6) Uani 1 1 d U . .
H511 H 0.4892 -0.2340 0.1098 0.020 Uiso 1 1 calc R . .
C512 C 0.3811(4) -0.1632(3) 0.16066(10) 0.0222(7) Uani 1 1 d U . .
H51A H 0.3656 -0.2424 0.1626 0.033 Uiso 1 1 calc R . .
H51B H 0.2998 -0.0862 0.1503 0.033 Uiso 1 1 calc R . .
H51C H 0.3986 -0.1388 0.1860 0.033 Uiso 1 1 calc R . .
C513 C 0.6324(4) -0.3136(3) 0.15174(10) 0.0223(7) Uani 1 1 d U . .
H51D H 0.6538 -0.2813 0.1753 0.033 Uiso 1 1 calc R . .
H51E H 0.7103 -0.3441 0.1337 0.033 Uiso 1 1 calc R . .
H51F H 0.6144 -0.3897 0.1575 0.033 Uiso 1 1 calc R . .
C521 C 0.6964(3) -0.1193(3) 0.10037(9) 0.0165(6) Uani 1 1 d U . .
H521 H 0.7617 -0.1846 0.1190 0.020 Uiso 1 1 calc R . .
C522 C 0.7394(3) -0.0110(4) 0.09127(10) 0.0213(7) Uani 1 1 d U . .
H52A H 0.8330 -0.0548 0.0805 0.032 Uiso 1 1 calc R . .
H52B H 0.7362 0.0384 0.1147 0.032 Uiso 1 1 calc R . .
H52C H 0.6767 0.0531 0.0728 0.032 Uiso 1 1 calc R . .
C523 C 0.7022(3) -0.1979(3) 0.06389(9) 0.0206(7) Uani 1 1 d U . .
H52D H 0.6347 -0.1360 0.0460 0.031 Uiso 1 1 calc R . .
H52E H 0.6815 -0.2719 0.0702 0.031 Uiso 1 1 calc R . .
H52F H 0.7942 -0.2361 0.0522 0.031 Uiso 1 1 calc R . .
P6 P 0.35570(8) 0.34267(8) 0.08429(2) 0.01219(14) Uani 1 1 d U . .
C61 C 0.2302(3) 0.4661(3) 0.11884(9) 0.0152(6) Uani 1 1 d U . .
C62 C 0.1688(3) 0.6071(3) 0.11446(10) 0.0189(6) Uani 1 1 d U . .
H62 H 0.1896 0.6441 0.0924 0.023 Uiso 1 1 calc R . .
C63 C 0.0777(4) 0.6939(3) 0.14209(10) 0.0227(7) Uani 1 1 d U . .
H63 H 0.0358 0.7898 0.1388 0.027 Uiso 1 1 calc R . .
C64 C 0.0480(3) 0.6405(3) 0.17440(10) 0.0217(7) Uani 1 1 d U . .
H64 H -0.0133 0.6997 0.1935 0.026 Uiso 1 1 calc R . .
C65 C 0.1081(3) 0.4995(3) 0.17894(9) 0.0184(6) Uani 1 1 d U . .
H65 H 0.0870 0.4638 0.2012 0.022 Uiso 1 1 calc R . .
C66 C 0.1992(3) 0.4097(3) 0.15127(8) 0.0130(5) Uani 1 1 d U . .
C611 C 0.5123(3) 0.3565(3) 0.09700(9) 0.0165(6) Uani 1 1 d U . .
H611 H 0.5904 0.2875 0.0811 0.020 Uiso 1 1 calc R . .
C612 C 0.5486(3) 0.3206(4) 0.13886(10) 0.0212(7) Uani 1 1 d U . .
H61A H 0.6387 0.3134 0.1435 0.032 Uiso 1 1 calc R . .
H61B H 0.5512 0.2334 0.1445 0.032 Uiso 1 1 calc R . .
H61C H 0.4793 0.3921 0.1553 0.032 Uiso 1 1 calc R . .
C613 C 0.5045(4) 0.4952(3) 0.08918(10) 0.0213(7) Uani 1 1 d U . .
H61D H 0.4299 0.5655 0.1047 0.032 Uiso 1 1 calc R . .
H61E H 0.4870 0.5169 0.0621 0.032 Uiso 1 1 calc R . .
H61F H 0.5914 0.4919 0.0958 0.032 Uiso 1 1 calc R . .
C621 C 0.3168(3) 0.4275(3) 0.03715(9) 0.0172(6) Uani 1 1 d U . .
H621 H 0.3068 0.5208 0.0403 0.021 Uiso 1 1 calc R . .
C622 C 0.1832(3) 0.4412(4) 0.02172(9) 0.0219(7) Uani 1 1 d U . .
H62A H 0.1655 0.4862 -0.0031 0.033 Uiso 1 1 calc R . .
H62B H 0.1076 0.4956 0.0396 0.033 Uiso 1 1 calc R . .
H62C H 0.1908 0.3505 0.0187 0.033 Uiso 1 1 calc R . .
C623 C 0.4353(3) 0.3475(3) 0.00834(8) 0.0223(7) Uani 1 1 d U . .
H62D H 0.4576 0.2514 0.0083 0.033 Uiso 1 1 calc R . .
H62E H 0.5161 0.3556 0.0156 0.033 Uiso 1 1 calc R . .
H62F H 0.4076 0.3849 -0.0172 0.033 Uiso 1 1 calc R . .
C1PA C 0.8150(4) -0.4380(4) 0.24388(9) 0.053(3) Uani 0.541(8) 1 d PRDU A 1
H1P1 H 0.8403 -0.4772 0.2181 0.079 Uiso 0.541(8) 1 calc PR A 1
H1P2 H 0.8944 -0.4376 0.2555 0.079 Uiso 0.541(8) 1 calc PR A 1
H1P3 H 0.7400 -0.3444 0.2425 0.079 Uiso 0.541(8) 1 calc PR A 1
C2P C 0.7728(4) -0.5157(3) 0.26588(9) 0.0690(15) Uani 1 1 d RDU . .
H2P1 H 0.7708 -0.4952 0.2934 0.083 Uiso 0.541(8) 1 calc PR A 1
H2P2 H 0.8326 -0.6144 0.2614 0.083 Uiso 0.541(8) 1 calc PR A 1
H2P3 H 0.7290 -0.4606 0.2892 0.083 Uiso 0.459(8) 1 calc PR A 2
H2P4 H 0.8560 -0.5984 0.2737 0.083 Uiso 0.459(8) 1 calc PR A 2
C3PA C 0.6224(5) -0.4670(5) 0.25055(13) 0.045(2) Uani 0.541(8) 1 d PDU A 1
H3P1 H 0.5629 -0.3695 0.2569 0.054 Uiso 0.541(8) 1 calc PR A 1
H3P2 H 0.6259 -0.4780 0.2225 0.054 Uiso 0.541(8) 1 calc PR A 1
C4PA C 0.5627(5) -0.5552(5) 0.26969(13) 0.054(2) Uani 0.541(8) 1 d PRDU A 1
H4P1 H 0.6163 -0.6501 0.2602 0.065 Uiso 0.541(8) 1 calc PR A 1
H4P2 H 0.5758 -0.5561 0.2976 0.065 Uiso 0.541(8) 1 calc PR A 1
C5PA C 0.4103(5) -0.5066(5) 0.26256(13) 0.044(2) Uani 0.541(8) 1 d PRDU A 1
H5P1 H 0.3677 -0.4133 0.2529 0.067 Uiso 0.541(8) 1 calc PR A 1
H5P2 H 0.3643 -0.5089 0.2865 0.067 Uiso 0.541(8) 1 calc PR A 1
H5P3 H 0.4016 -0.5667 0.2437 0.067 Uiso 0.541(8) 1 calc PR A 1
C1PB C 0.8138(5) -0.4375(5) 0.24064(13) 0.094(8) Uani 0.459(8) 1 d PRDU A 2
H1P4 H 0.7459 -0.3408 0.2425 0.140 Uiso 0.459(8) 1 calc PR A 2
H1P5 H 0.8197 -0.4695 0.2143 0.140 Uiso 0.459(8) 1 calc PR A 2
H1P6 H 0.9035 -0.4493 0.2481 0.140 Uiso 0.459(8) 1 calc PR A 2
C3PB C 0.6711(5) -0.5602(5) 0.24807(13) 0.062(3) Uani 0.459(8) 1 d PRDU A 2
H3P3 H 0.6850 -0.5699 0.2200 0.074 Uiso 0.459(8) 1 calc PR A 2
H3P4 H 0.6873 -0.6489 0.2586 0.074 Uiso 0.459(8) 1 calc PR A 2
C4PB C 0.5228(5) -0.4483(5) 0.25827(13) 0.066(3) Uani 0.459(8) 1 d PRDU A 2
H4P3 H 0.5140 -0.4265 0.2859 0.079 Uiso 0.459(8) 1 calc PR A 2
H4P4 H 0.5007 -0.3642 0.2439 0.079 Uiso 0.459(8) 1 calc PR A 2
C5PB C 0.4241(14) -0.5045(14) 0.2475(5) 0.065(4) Uani 0.459(8) 1 d PDU A 2
H5P4 H 0.4404 -0.5344 0.2207 0.098 Uiso 0.459(8) 1 calc PR A 2
H5P5 H 0.3291 -0.4328 0.2511 0.098 Uiso 0.459(8) 1 calc PR A 2
H5P6 H 0.4406 -0.5820 0.2638 0.098 Uiso 0.459(8) 1 calc PR A 2

loop_
_atom_site_aniso_label
_atom_site_aniso_U_11
_atom_site_aniso_U_22
_atom_site_aniso_U_33
_atom_site_aniso_U_23
_atom_site_aniso_U_13
_atom_site_aniso_U_12
Pt1 0.00936(5) 0.00965(5) 0.01020(5) 0.00012(4) -0.00045(4) -0.00430(4)
Si1 0.0108(4) 0.0105(4) 0.0111(4) 0.0001(3) 0.0001(3) -0.0045(3)
P1 0.0105(3) 0.0135(4) 0.0131(4) -0.0011(3) -0.0005(3) -0.0058(3)
C11 0.0121(13) 0.0119(14) 0.0142(13) 0.0001(10) -0.0034(10) -0.0030(11)
C12 0.0165(15) 0.0166(15) 0.0169(14) 0.0005(12) -0.0041(11) -0.0081(13)
C13 0.0232(16) 0.0198(16) 0.0168(15) -0.0033(12) -0.0053(12) -0.0103(14)
C14 0.0236(16) 0.0214(17) 0.0110(14) -0.0026(12) -0.0010(12) -0.0068(14)
C15 0.0184(15) 0.0170(15) 0.0152(14) 0.0007(12) -0.0014(11) -0.0068(13)
C16 0.0136(13) 0.0102(13) 0.0139(13) 0.0013(10) -0.0023(10) -0.0037(11)
C111 0.0137(14) 0.0193(15) 0.0165(15) 0.0002(11) -0.0016(11) -0.0070(12)
C112 0.0146(15) 0.0175(16) 0.0263(17) 0.0050(13) -0.0031(13) -0.0052(13)
C113 0.0131(14) 0.0247(18) 0.0218(16) -0.0023(13) -0.0022(12) -0.0063(13)
C121 0.0155(14) 0.0197(15) 0.0152(14) -0.0030(11) -0.0010(11) -0.0109(12)
C122 0.0205(16) 0.0179(15) 0.0235(17) -0.0016(13) 0.0044(13) -0.0108(13)
C123 0.0131(14) 0.0233(17) 0.0198(15) -0.0021(13) 0.0048(11) -0.0081(13)
P2 0.0115(3) 0.0107(3) 0.0094(3) -0.0002(3) -0.0005(3) -0.0052(3)
C21 0.0111(13) 0.0145(13) 0.0121(12) 0.0014(10) -0.0026(10) -0.0059(11)
C22 0.0186(15) 0.0136(14) 0.0166(14) -0.0002(11) -0.0002(12) -0.0073(13)
C23 0.0203(16) 0.0127(14) 0.0192(15) 0.0028(11) -0.0010(12) -0.0062(13)
C24 0.0219(16) 0.0208(16) 0.0135(14) 0.0047(12) -0.0011(12) -0.0091(14)
C25 0.0174(15) 0.0161(14) 0.0118(13) -0.0008(11) 0.0026(11) -0.0069(12)
C26 0.0103(13) 0.0139(13) 0.0138(13) 0.0002(10) -0.0008(10) -0.0057(11)
C211 0.0168(14) 0.0127(14) 0.0144(14) 0.0013(11) -0.0038(11) -0.0069(12)
C212 0.0126(14) 0.0223(16) 0.0213(16) -0.0006(12) -0.0022(11) -0.0083(13)
C213 0.0217(17) 0.0169(15) 0.0285(18) -0.0034(13) -0.0027(13) -0.0112(14)
C221 0.0154(13) 0.0116(14) 0.0148(13) -0.0006(11) -0.0002(11) -0.0042(12)
C222 0.0148(14) 0.0195(16) 0.0228(16) -0.0031(13) 0.0010(12) -0.0035(13)
C223 0.0231(16) 0.0195(16) 0.0116(13) -0.0024(12) 0.0048(12) -0.0070(14)
P3 0.0105(3) 0.0106(3) 0.0133(3) 0.0013(3) -0.0008(3) -0.0046(3)
C31 0.0126(12) 0.0108(13) 0.0160(13) -0.0010(10) 0.0011(10) -0.0059(11)
C32 0.0143(14) 0.0152(15) 0.0226(16) 0.0000(12) -0.0011(11) -0.0077(12)
C33 0.0095(13) 0.0223(17) 0.0252(16) -0.0038(13) 0.0018(11) -0.0055(13)
C34 0.0171(14) 0.0251(18) 0.0219(16) -0.0040(13) 0.0067(12) -0.0114(14)
C35 0.0176(14) 0.0195(16) 0.0140(14) -0.0006(12) 0.0006(11) -0.0100(13)
C36 0.0136(12) 0.0137(14) 0.0142(13) -0.0018(11) 0.0002(10) -0.0082(11)
C311 0.0146(14) 0.0100(13) 0.0233(15) 0.0015(11) -0.0011(12) -0.0064(11)
C312 0.0230(17) 0.0205(17) 0.0221(16) -0.0030(13) -0.0018(13) -0.0119(14)
C313 0.0184(16) 0.0092(14) 0.0314(18) -0.0003(13) -0.0030(13) -0.0031(12)
C321 0.0151(14) 0.0146(14) 0.0146(13) 0.0033(11) -0.0022(11) -0.0053(12)
C322 0.0259(17) 0.0225(17) 0.0160(15) 0.0032(12) -0.0079(13) -0.0135(14)
C323 0.0255(17) 0.0227(17) 0.0175(15) 0.0052(13) -0.0023(13) -0.0115(14)
Pt2 0.01055(5) 0.01003(5) 0.01008(5) 0.00016(4) -0.00024(4) -0.00560(4)
Si2 0.0116(4) 0.0116(4) 0.0102(4) 0.0002(3) -0.0002(3) -0.0055(3)
P4 0.0119(3) 0.0120(4) 0.0132(3) 0.0010(3) -0.0016(3) -0.0070(3)
C41 0.0119(13) 0.0143(14) 0.0123(12) 0.0036(10) -0.0008(10) -0.0055(11)
C42 0.0168(15) 0.0177(15) 0.0190(14) 0.0035(12) -0.0022(12) -0.0102(13)
C43 0.0190(16) 0.0250(18) 0.0253(17) 0.0055(14) 0.0024(13) -0.0135(14)
C44 0.0183(15) 0.0270(18) 0.0165(15) 0.0045(13) 0.0043(12) -0.0100(14)
C45 0.0163(15) 0.0212(16) 0.0160(14) 0.0017(12) -0.0004(11) -0.0084(13)
C46 0.0113(13) 0.0126(14) 0.0155(13) 0.0023(11) -0.0006(10) -0.0053(11)
C411 0.0154(14) 0.0156(14) 0.0159(14) 0.0025(11) -0.0033(11) -0.0079(12)
C412 0.0163(15) 0.0144(14) 0.0207(16) 0.0014(12) -0.0033(12) -0.0034(12)
C413 0.0184(15) 0.0232(17) 0.0298(19) 0.0055(14) -0.0089(13) -0.0112(14)
C421 0.0191(15) 0.0172(14) 0.0154(14) -0.0015(11) -0.0013(11) -0.0122(12)
C422 0.0300(18) 0.0144(14) 0.0226(16) -0.0013(12) -0.0018(14) -0.0129(14)
C423 0.0332(19) 0.0248(18) 0.0147(14) -0.0026(12) -0.0020(13) -0.0177(16)
P5 0.0122(3) 0.0108(4) 0.0128(3) 0.0004(3) -0.0010(3) -0.0045(3)
C51 0.0135(13) 0.0125(14) 0.0134(13) 0.0027(10) -0.0018(10) -0.0071(11)
C52 0.0150(14) 0.0182(15) 0.0169(14) 0.0013(12) -0.0026(11) -0.0052(12)
C53 0.0206(15) 0.0251(17) 0.0198(15) 0.0047(13) -0.0070(12) -0.0120(13)
C54 0.0256(16) 0.0246(17) 0.0108(14) 0.0013(12) -0.0050(11) -0.0136(14)
C55 0.0182(14) 0.0175(15) 0.0119(13) 0.0008(11) 0.0000(11) -0.0086(12)
C56 0.0154(13) 0.0116(13) 0.0125(12) 0.0034(10) -0.0024(10) -0.0080(11)
C511 0.0204(15) 0.0122(14) 0.0186(15) 0.0030(11) -0.0034(12) -0.0084(12)
C512 0.0261(17) 0.0183(16) 0.0238(17) 0.0050(13) -0.0007(13) -0.0118(14)
C513 0.0249(16) 0.0147(15) 0.0241(17) 0.0054(13) -0.0042(13) -0.0067(13)
C521 0.0127(13) 0.0179(15) 0.0157(14) -0.0011(11) -0.0001(11) -0.0046(12)
C522 0.0163(15) 0.0263(18) 0.0211(16) -0.0070(13) 0.0049(12) -0.0102(14)
C523 0.0193(16) 0.0179(16) 0.0185(15) -0.0043(12) 0.0032(12) -0.0041(13)
P6 0.0141(4) 0.0121(4) 0.0126(3) 0.0010(3) -0.0002(3) -0.0080(3)
C61 0.0142(14) 0.0142(13) 0.0174(14) 0.0001(11) -0.0020(11) -0.0068(12)
C62 0.0194(16) 0.0118(14) 0.0255(16) 0.0020(12) -0.0033(12) -0.0073(12)
C63 0.0238(17) 0.0131(15) 0.0284(18) -0.0001(12) -0.0033(13) -0.0065(13)
C64 0.0221(17) 0.0165(15) 0.0192(15) -0.0071(12) 0.0006(12) -0.0033(13)
C65 0.0188(15) 0.0187(15) 0.0133(14) -0.0015(11) -0.0018(11) -0.0054(13)
C66 0.0121(13) 0.0135(13) 0.0128(13) -0.0003(10) -0.0035(10) -0.0055(11)
C611 0.0157(14) 0.0174(15) 0.0193(15) -0.0003(12) 0.0002(11) -0.0103(13)
C612 0.0213(16) 0.0240(17) 0.0233(16) 0.0047(13) -0.0055(13) -0.0148(15)
C613 0.0238(17) 0.0180(16) 0.0282(18) 0.0015(13) -0.0014(14) -0.0148(14)
C621 0.0216(15) 0.0174(15) 0.0160(14) 0.0045(11) -0.0013(11) -0.0121(13)
C622 0.0243(16) 0.0284(19) 0.0172(16) 0.0096(13) -0.0061(12) -0.0157(15)
C623 0.0293(17) 0.0283(19) 0.0154(15) 0.0009(13) 0.0036(13) -0.0187(16)
C1PA 0.041(8) 0.085(11) 0.008(4) -0.006(4) 0.001(4) -0.011(7)
C2P 0.083(4) 0.073(4) 0.060(4) -0.011(3) 0.000(3) -0.045(3)
C3PA 0.045(4) 0.033(4) 0.027(4) 0.010(3) 0.015(3) 0.006(3)
C4PA 0.056(4) 0.040(5) 0.059(6) 0.007(4) -0.012(4) -0.017(4)
C5PA 0.050(4) 0.030(5) 0.044(6) 0.001(4) -0.009(4) -0.011(4)
C1PB 0.029(10) 0.089(16) 0.155(17) 0.060(12) -0.028(10) -0.021(10)
C3PB 0.066(5) 0.067(8) 0.053(7) -0.014(6) 0.027(5) -0.033(5)
C4PB 0.071(5) 0.048(7) 0.076(8) -0.007(6) 0.016(6) -0.027(5)
C5PB 0.062(5) 0.039(6) 0.082(8) 0.000(5) -0.029(6) -0.013(5)

loop_
_atom_type_symbol
_atom_type_description
_atom_type_scat_dispersion_real
_atom_type_scat_dispersion_imag
_atom_type_scat_source
C C 0.0033 0.0016 'International Tables Vol C Tables 4.2.6.8 and 6.1.1.4'
H H 0.0000 0.0000 'International Tables Vol C Tables 4.2.6.8 and 6.1.1.4'
Si Si 0.0817 0.0704 'International Tables Vol C Tables 4.2.6.8 and 6.1.1.4'
P P 0.1023 0.0942 'International Tables Vol C Tables 4.2.6.8 and 6.1.1.4'
Pt Pt -1.7033 8.3905 'International Tables Vol C Tables 4.2.6.8 and 6.1.1.4'

loop_
_geom_angle_atom_site_label_1
_geom_angle_atom_site_label_2
_geom_angle_atom_site_label_3
_geom_angle
Si1 Pt1 P2 84.01(4)
Si1 Pt1 P1 83.46(4)
P2 Pt1 P1 117.48(4)
Si1 Pt1 P3 83.58(5)
P2 Pt1 P3 119.74(3)
P1 Pt1 P3 119.20(4)
C36 Si1 C26 109.95(13)
C36 Si1 C16 109.65(13)
C26 Si1 C16 111.53(13)
C36 Si1 Pt1 108.55(10)
C26 Si1 Pt1 108.57(10)
C16 Si1 Pt1 108.53(10)
C11 P1 C121 106.48(14)
C11 P1 C111 99.43(14)
C121 P1 C111 100.43(14)
C11 P1 Pt1 108.24(10)
C121 P1 Pt1 117.92(10)
C111 P1 Pt1 122.03(11)
C12 C11 C16 119.9(3)
C12 C11 P1 123.6(2)
C16 C11 P1 116.5(2)
C13 C12 C11 120.3(3)
C14 C13 C12 120.3(3)
C13 C14 C15 119.7(3)
C14 C15 C16 121.5(3)
C15 C16 C11 118.2(3)
C15 C16 Si1 125.7(2)
C11 C16 Si1 115.6(2)
C112 C111 C113 108.8(3)
C112 C111 P1 111.1(2)
C113 C111 P1 115.7(2)
C122 C121 C123 109.6(3)
C122 C121 P1 111.7(2)
C123 C121 P1 109.1(2)
C21 P2 C221 106.67(14)
C21 P2 C211 99.74(14)
C221 P2 C211 100.33(14)
C21 P2 Pt1 108.88(10)
C221 P2 Pt1 118.89(11)
C211 P2 Pt1 120.07(10)
C22 C21 C26 119.8(3)
C22 C21 P2 123.4(2)
C26 C21 P2 116.8(2)
C23 C22 C21 120.6(3)
C24 C23 C22 119.8(3)
C23 C24 C25 120.4(3)
C24 C25 C26 121.0(3)
C25 C26 C21 118.4(3)
C25 C26 Si1 125.3(2)
C21 C26 Si1 116.1(2)
C212 C211 C213 109.3(3)
C212 C211 P2 110.1(2)
C213 C211 P2 116.3(2)
C222 C221 C223 109.6(3)
C222 C221 P2 112.9(2)
C223 C221 P2 108.7(2)
C31 P3 C321 105.76(14)
C31 P3 C311 100.02(14)
C321 P3 C311 100.53(14)
C31 P3 Pt1 108.78(10)
C321 P3 Pt1 118.61(11)
C311 P3 Pt1 120.79(10)
C32 C31 C36 119.5(3)
C32 C31 P3 124.0(2)
C36 C31 P3 116.5(2)
C33 C32 C31 120.5(3)
C34 C33 C32 120.0(3)
C35 C34 C33 120.0(3)
C34 C35 C36 121.4(3)
C35 C36 C31 118.6(3)
C35 C36 Si1 125.0(2)
C31 C36 Si1 116.1(2)
C312 C311 C313 109.1(3)
C312 C311 P3 110.9(2)
C313 C311 P3 116.2(2)
C322 C321 C323 110.0(3)
C322 C321 P3 111.2(2)
C323 C321 P3 109.5(2)
Si2 Pt2 P4 83.87(4)
Si2 Pt2 P6 83.54(4)
P4 Pt2 P6 118.63(4)
Si2 Pt2 P5 83.60(4)
P4 Pt2 P5 117.93(4)
P6 Pt2 P5 119.83(3)
C66 Si2 C56 110.97(13)
C66 Si2 C46 109.89(14)
C56 Si2 C46 111.08(13)
C66 Si2 Pt2 108.26(10)
C56 Si2 Pt2 108.09(10)
C46 Si2 Pt2 108.46(10)
C41 P4 C421 107.54(14)
C41 P4 C411 99.83(14)
C421 P4 C411 100.36(14)
C41 P4 Pt2 108.38(10)
C421 P4 Pt2 117.46(11)
C411 P4 Pt2 121.30(10)
C42 C41 C46 119.6(3)
C42 C41 P4 123.3(2)
C46 C41 P4 117.0(2)
C43 C42 C41 120.6(3)
C44 C43 C42 120.0(3)
C43 C44 C45 119.6(3)
C44 C45 C46 121.6(3)
C45 C46 C41 118.6(3)
C45 C46 Si2 125.5(2)
C41 C46 Si2 115.7(2)
C412 C411 C413 108.8(3)
C412 C411 P4 110.8(2)
C413 C411 P4 115.9(2)
C422 C421 C423 109.5(3)
C422 C421 P4 111.9(2)
C423 C421 P4 108.9(2)
C51 P5 C521 106.39(14)
C51 P5 C511 100.07(14)
C521 P5 C511 100.79(15)
C51 P5 Pt2 108.46(10)
C521 P5 Pt2 117.29(11)
C511 P5 Pt2 121.73(11)
C52 C51 C56 119.7(3)
C52 C51 P5 124.2(2)
C56 C51 P5 116.0(2)
C53 C52 C51 120.8(3)
C52 C53 C54 119.9(3)
C55 C54 C53 119.8(3)
C54 C55 C56 121.5(3)
C55 C56 C51 118.2(3)
C55 C56 Si2 124.9(2)
C51 C56 Si2 116.4(2)
C513 C511 C512 108.6(3)
C513 C511 P5 115.6(2)
C512 C511 P5 111.4(2)
C522 C521 C523 109.9(3)
C522 C521 P5 111.1(2)
C523 C521 P5 109.6(2)
C61 P6 C621 106.46(15)
C61 P6 C611 99.97(14)
C621 P6 C611 100.76(14)
C61 P6 Pt2 108.54(10)
C621 P6 Pt2 117.50(11)
C611 P6 Pt2 121.47(11)
C62 C61 C66 120.4(3)
C62 C61 P6 123.7(2)
C66 C61 P6 115.9(2)
C63 C62 C61 120.5(3)
C64 C63 C62 119.9(3)
C63 C64 C65 120.1(3)
C64 C65 C66 121.2(3)
C65 C66 C61 118.0(3)
C65 C66 Si2 125.0(2)
C61 C66 Si2 116.5(2)
C612 C611 C613 108.6(3)
C612 C611 P6 111.3(2)
C613 C611 P6 115.2(2)
C622 C621 C623 109.8(3)
C622 C621 P6 111.4(2)
C623 C621 P6 110.4(2)
C1PA C2P C1PB 3.9(3)
C1PA C2P C3PB 118.4(2)
C1PB C2P C3PB 114.7(4)
C1PA C2P C3PA 101.5(2)
C1PB C2P C3PA 98.9(3)
C3PB C2P C3PA 33.78(14)
C4PA C3PA C2P 108.7(2)
C5PA C4PA C3PA 115.0
C4PB C3PB C2P 107.7(2)
C5PB C4PB C3PB 107.5(6)

loop_
_geom_bond_atom_site_label_1
_geom_bond_atom_site_label_2
_geom_bond_distance
Pt1 Si1 2.3116(10)
Pt1 P2 2.3173(9)
Pt1 P1 2.3176(10)
Pt1 P3 2.3193(13)
Si1 C36 1.900(3)
Si1 C26 1.901(3)
Si1 C16 1.902(3)
P1 C11 1.849(3)
P1 C121 1.856(3)
P1 C111 1.880(3)
C11 C12 1.399(4)
C11 C16 1.416(4)
C12 C13 1.390(4)
C13 C14 1.382(5)
C14 C15 1.391(4)
C15 C16 1.396(4)
C111 C112 1.527(4)
C111 C113 1.529(4)
C121 C122 1.522(5)
C121 C123 1.535(4)
P2 C21 1.845(3)
P2 C221 1.859(3)
P2 C211 1.885(3)
C21 C22 1.399(4)
C21 C26 1.416(4)
C22 C23 1.388(4)
C23 C24 1.384(5)
C24 C25 1.387(4)
C25 C26 1.399(4)
C211 C212 1.532(4)
C211 C213 1.532(4)
C221 C222 1.527(4)
C221 C223 1.533(4)
P3 C31 1.845(3)
P3 C321 1.859(3)
P3 C311 1.883(3)
C31 C32 1.403(4)
C31 C36 1.413(4)
C32 C33 1.393(4)
C33 C34 1.386(5)
C34 C35 1.383(4)
C35 C36 1.401(4)
C311 C312 1.525(5)
C311 C313 1.530(4)
C321 C322 1.530(4)
C321 C323 1.535(4)
Pt2 Si2 2.3090(11)
Pt2 P4 2.3133(9)
Pt2 P6 2.3148(9)
Pt2 P5 2.3158(13)
Si2 C66 1.896(3)
Si2 C56 1.898(3)
Si2 C46 1.903(3)
P4 C41 1.847(3)
P4 C421 1.862(3)
P4 C411 1.882(3)
C41 C42 1.401(4)
C41 C46 1.412(4)
C42 C43 1.388(5)
C43 C44 1.388(5)
C44 C45 1.391(4)
C45 C46 1.392(4)
C411 C412 1.534(4)
C411 C413 1.537(4)
C421 C422 1.524(5)
C421 C423 1.531(4)
P5 C51 1.848(3)
P5 C521 1.860(3)
P5 C511 1.879(3)
C51 C52 1.398(4)
C51 C56 1.415(4)
C52 C53 1.386(4)
C53 C54 1.390(5)
C54 C55 1.389(4)
C55 C56 1.398(4)
C511 C513 1.528(4)
C511 C512 1.537(5)
C521 C522 1.527(5)
C521 C523 1.534(4)
P6 C61 1.847(3)
P6 C621 1.858(3)
P6 C611 1.878(3)
C61 C62 1.396(4)
C61 C66 1.412(4)
C62 C63 1.389(5)
C63 C64 1.385(5)
C64 C65 1.397(5)
C65 C66 1.401(4)
C611 C612 1.532(4)
C611 C613 1.532(4)
C621 C622 1.525(4)
C621 C623 1.541(4)
C1PA C2P 1.3916
C2P C1PB 1.453(6)
C2P C3PB 1.571(7)
C2P C3PA 1.593(6)
C3PA C4PA 1.5674
C4PA C5PA 1.5364
C3PB C4PB 1.5542
C4PB C5PB 1.551(12)
